data_4513653
loop_
_publ_author_name
'Sheng, Ning'
'Zong, Shenfei'
'Cao, Wei'
'Jiang, Jianzhuang'
'Wang, Zhuyuan'
'Cui, Yiping'

_publ_section_title
;
 Water Dispersible and Biocompatible Porphyrin-Based Nanospheres for
 Biophotonics Applications: A Novel Surfactant and Polyelectrolyte-Based
 Fabrication Strategy for Modifying Hydrophobic Porphyrins.
;
_journal_issue 35
_journal_name_full 'ACS applied materials &amp; interfaces'
_journal_page_first 19718
_journal_page_last 19725
_journal_paper_doi 10.1021/acsami.5b05256
_journal_volume 7
_journal_year 2015
_chemical_formula_sum 'C60 H38 N4'
_chemical_formula_weight 814.94
_chemical_name_systematic
; 
 ? 
;
_space_group_IT_number 87
_symmetry_space_group_name_Hall '-I 4'
_symmetry_space_group_name_H-M 'I 4/m'
_atom_sites_solution_hydrogens geom
_atom_sites_solution_primary direct
_atom_sites_solution_secondary difmap
_audit_creation_method SHELXL-97
_cell_angle_alpha 90.00
_cell_angle_beta 90.00
_cell_angle_gamma 90.00
_cell_formula_units_Z 2
_cell_length_a 13.4131(8)
_cell_length_b 13.4131(8)
_cell_length_c 12.342(3)
_cell_measurement_temperature 150(2)
_cell_volume 2220.5(6)
_computing_structure_refinement 'SHELXL-97 (Sheldrick, 1997)'
_computing_structure_solution 'SHELXS-97 (Sheldrick, 1990)'
_diffrn_ambient_temperature 150(2)
_diffrn_measured_fraction_theta_full 0.960
_diffrn_measured_fraction_theta_max 0.960
_diffrn_radiation_monochromator graphite
_diffrn_radiation_source 'fine-focus sealed tube'
_diffrn_radiation_type CuK\a
_diffrn_radiation_wavelength 1.54184
_diffrn_reflns_av_R_equivalents 0.0218
_diffrn_reflns_av_sigmaI/netI 0.0232
_diffrn_reflns_limit_h_max 11
_diffrn_reflns_limit_h_min -15
_diffrn_reflns_limit_k_max 15
_diffrn_reflns_limit_k_min -9
_diffrn_reflns_limit_l_max 11
_diffrn_reflns_limit_l_min -14
_diffrn_reflns_number 3048
_diffrn_reflns_theta_full 65.99
_diffrn_reflns_theta_max 65.99
_diffrn_reflns_theta_min 4.66
_exptl_absorpt_coefficient_mu 0.550
_exptl_absorpt_correction_T_max 0.9369
_exptl_absorpt_correction_T_min 0.8979
_exptl_crystal_density_diffrn 1.219
_exptl_crystal_density_method 'not measured'
_exptl_crystal_F_000 852
_exptl_crystal_size_max 0.20
_exptl_crystal_size_mid 0.15
_exptl_crystal_size_min 0.12
_refine_diff_density_max 0.222
_refine_diff_density_min -0.239
_refine_diff_density_rms 0.039
_refine_ls_extinction_method none
_refine_ls_goodness_of_fit_ref 1.077
_refine_ls_hydrogen_treatment mixed
_refine_ls_matrix_type full
_refine_ls_number_parameters 143
_refine_ls_number_reflns 986
_refine_ls_number_restraints 507
_refine_ls_restrained_S_all 1.219
_refine_ls_R_factor_all 0.0981
_refine_ls_R_factor_gt 0.0705
_refine_ls_shift/su_max 0.000
_refine_ls_shift/su_mean 0.000
_refine_ls_structure_factor_coef Fsqd
_refine_ls_weighting_details 'calc w=1/[\s^2^(Fo^2^)+(0.1043P)^2^+1.6211P] where P=(Fo^2^+2Fc^2^)/3'
_refine_ls_weighting_scheme calc
_refine_ls_wR_factor_gt 0.2002
_refine_ls_wR_factor_ref 0.2201
_reflns_number_gt 655
_reflns_number_total 986
_reflns_threshold_expression >2sigma(I)
_cod_data_source_file am5b05256_si_003.cif
_cod_data_source_block 140524e
_cod_original_cell_volume 2220.6(6)
_cod_database_code 4513653

loop_
_symmetry_equiv_pos_as_xyz
'x, y, z'
'-x, -y, z'
'-y, x, z'
'y, -x, z'
'x+1/2, y+1/2, z+1/2'
'-x+1/2, -y+1/2, z+1/2'
'-y+1/2, x+1/2, z+1/2'
'y+1/2, -x+1/2, z+1/2'
'-x, -y, -z'
'x, y, -z'
'y, -x, -z'
'-y, x, -z'
'-x+1/2, -y+1/2, -z+1/2'
'x+1/2, y+1/2, -z+1/2'
'y+1/2, -x+1/2, -z+1/2'
'-y+1/2, x+1/2, -z+1/2'

loop_
_atom_site_label
_atom_site_type_symbol
_atom_site_fract_x
_atom_site_fract_y
_atom_site_fract_z
_atom_site_U_iso_or_equiv
_atom_site_adp_type
_atom_site_occupancy
_atom_site_symmetry_multiplicity
_atom_site_calc_flag
_atom_site_refinement_flags
N1 N 0.1465(3) 1.0401(3) 1.0236(6) 0.051(2) Uani 0.50 1 d PU
H1 H 0.0821 1.0222 1.0182 0.061 Uiso 0.25 1 d PR
C1 C 0.1831(4) 1.1360(4) 1.0302(5) 0.050(2) Uani 0.50 1 d PU
C2 C 0.2905(4) 1.1305(4) 1.0334(5) 0.056(2) Uani 0.50 1 d PU
H2 H 0.3350 1.1864 1.0369 0.067 Uiso 0.50 1 d PR
C3 C 0.3170(4) 1.0349(4) 1.0310(6) 0.055(2) Uani 0.50 1 d PU
H3 H 0.3837 1.0089 1.0308 0.066 Uiso 0.50 1 d PR
C4 C 0.2269(4) 0.9773(4) 1.0275(6) 0.054(2) Uani 0.50 1 d PU
C5 C 0.2221(4) 0.8726(4) 1.0340(5) 0.0535(19) Uani 0.50 1 d PDU
C6 C 0.3190(4) 0.8185(4) 1.0523(5) 0.0555(15) Uani 0.50 1 d PDU
C7 C 0.3511(11) 0.8023(16) 1.1586(8) 0.060(3) Uani 0.50 1 d PDU
H7 H 0.3115 0.8268 1.2177 0.072 Uiso 0.50 1 d PR
C8 C 0.4416(6) 0.7514(6) 1.1774(7) 0.072(2) Uani 0.50 1 d PDU
H8 H 0.4622 0.7436 1.2514 0.086 Uiso 0.50 1 d PR
C9 C 0.4991(10) 0.7123(12) 1.0981(7) 0.081(3) Uani 0.50 1 d PDU
H9 H 0.5606 0.6781 1.1122 0.097 Uiso 0.50 1 d PR
C10 C 0.4637(3) 0.7279(3) 1.0000 0.0684(14) Uani 1 2 d SDU
C11 C 0.3762(4) 0.7805(4) 0.9654(5) 0.0589(19) Uani 0.50 1 d PDU
C12 C 0.3466(13) 0.7950(18) 0.8601(7) 0.074(3) Uani 0.50 1 d PDU
H12 H 0.2871 0.8328 0.8466 0.088 Uiso 0.50 1 d PR
C13 C 0.3990(6) 0.7562(7) 0.7718(8) 0.085(2) Uani 0.50 1 d PDU
H13 H 0.3773 0.7641 0.6982 0.103 Uiso 0.50 1 d PR
C14 C 0.4866(5) 0.7034(6) 0.7972(7) 0.086(2) Uani 0.50 1 d PDU
H14 H 0.5282 0.6769 0.7408 0.103 Uiso 0.50 1 d PR
C15 C 0.5133(10) 0.6904(12) 0.9058(7) 0.081(3) Uani 0.50 1 d PDU
H15 H 0.5729 0.6528 0.9190 0.097 Uiso 0.50 1 d PR

loop_
_atom_site_aniso_label
_atom_site_aniso_U_11
_atom_site_aniso_U_22
_atom_site_aniso_U_33
_atom_site_aniso_U_23
_atom_site_aniso_U_13
_atom_site_aniso_U_12
N1 0.0283(18) 0.0293(18) 0.095(7) -0.003(2) -0.001(2) -0.0006(14)
C1 0.030(2) 0.032(2) 0.087(6) 0.003(2) 0.001(2) -0.0041(18)
C2 0.030(2) 0.037(3) 0.100(6) -0.002(2) 0.000(2) -0.0064(19)
C3 0.030(2) 0.036(2) 0.098(6) 0.001(2) 0.000(2) -0.0004(18)
C4 0.029(2) 0.038(2) 0.094(6) 0.000(3) -0.003(3) -0.0003(18)
C5 0.032(2) 0.035(3) 0.093(5) -0.004(2) -0.002(2) 0.0021(19)
C6 0.034(3) 0.032(3) 0.100(4) -0.001(2) 0.000(3) -0.010(2)
C7 0.043(4) 0.051(5) 0.087(5) -0.005(4) 0.000(4) 0.004(4)
C8 0.046(4) 0.063(4) 0.106(5) 0.009(4) -0.004(4) 0.004(3)
C9 0.057(5) 0.059(6) 0.127(6) -0.012(4) 0.019(5) -0.018(4)
C10 0.035(2) 0.038(2) 0.133(4) 0.000 0.000 -0.0067(17)
C11 0.034(3) 0.040(3) 0.102(5) 0.000(3) -0.002(2) -0.001(2)
C12 0.051(5) 0.060(5) 0.110(6) -0.003(5) 0.008(5) -0.002(4)
C13 0.061(4) 0.085(5) 0.110(6) -0.008(5) 0.005(4) -0.013(4)
C14 0.054(4) 0.072(4) 0.132(6) -0.011(4) 0.028(4) -0.007(4)
C15 0.055(5) 0.064(6) 0.124(6) 0.012(4) -0.009(4) -0.021(4)

loop_
_atom_type_symbol
_atom_type_description
_atom_type_scat_dispersion_real
_atom_type_scat_dispersion_imag
_atom_type_scat_source
C C 0.0181 0.0091 'International Tables Vol C Tables 4.2.6.8 and 6.1.1.4'
H H 0.0000 0.0000 'International Tables Vol C Tables 4.2.6.8 and 6.1.1.4'
N N 0.0311 0.0180 'International Tables Vol C Tables 4.2.6.8 and 6.1.1.4'

loop_
_geom_angle_atom_site_label_1
_geom_angle_atom_site_label_2
_geom_angle_atom_site_label_3
_geom_angle
_geom_angle_site_symmetry_1
_geom_angle_site_symmetry_3
N1 N1 C4 92.0(5) 10_557 .
N1 N1 C1 93.3(4) 10_557 .
C4 N1 C1 107.0(4) . .
N1 N1 C4 65.2(4) 10_557 10_557
C4 N1 C4 26.7(6) . 10_557
C1 N1 C4 107.0(4) . 10_557
N1 N1 C1 64.3(4) 10_557 10_557
C4 N1 C1 106.3(4) . 10_557
C1 N1 C1 29.1(5) . 10_557
C4 N1 C1 93.4(4) 10_557 10_557
C1 C1 C5 92.0(4) 10_557 3_665
C1 C1 N1 86.7(4) 10_557 .
C5 C1 N1 126.3(5) 3_665 .
C1 C1 C2 91.6(4) 10_557 .
C5 C1 C2 125.7(5) 3_665 .
N1 C1 C2 107.9(4) . .
C1 C1 N1 64.3(4) 10_557 10_557
C5 C1 N1 123.2(5) 3_665 10_557
N1 C1 N1 22.4(6) . 10_557
C2 C1 N1 106.8(4) . 10_557
C1 C1 C5 60.1(3) 10_557 12_667
C5 C1 C5 31.9(5) 3_665 12_667
N1 C1 C5 118.9(5) . 12_667
C2 C1 C5 121.4(5) . 12_667
N1 C1 C5 104.2(4) 10_557 12_667
C1 C1 C2 61.5(3) 10_557 10_557
C5 C1 C2 122.0(5) 3_665 10_557
N1 C1 C2 104.0(4) . 10_557
C2 C1 C2 30.1(5) . 10_557
N1 C1 C2 92.0(4) 10_557 10_557
C5 C1 C2 102.0(4) 12_667 10_557
C2 C2 C3 88.7(4) 10_557 .
C2 C2 C1 88.4(4) 10_557 .
C3 C2 C1 108.4(5) . .
C2 C2 C3 59.2(3) 10_557 10_557
C3 C2 C3 29.6(5) . 10_557
C1 C2 C3 104.9(4) . 10_557
C2 C2 C1 61.5(3) 10_557 10_557
C3 C2 C1 105.5(5) . 10_557
C1 C2 C1 27.0(5) . 10_557
C3 C2 C1 89.7(4) 10_557 10_557
C3 C3 C2 91.3(4) 10_557 .
C3 C3 C4 88.3(4) 10_557 .
C2 C3 C4 107.1(4) . .
C3 C3 C2 59.2(3) 10_557 10_557
C2 C3 C2 32.1(5) . 10_557
C4 C3 C2 103.7(4) . 10_557
C3 C3 C4 63.3(3) 10_557 10_557
C2 C3 C4 105.8(4) . 10_557
C4 C3 C4 25.0(5) . 10_557
C2 C3 C4 89.7(4) 10_557 10_557
C4 C4 N1 88.0(5) 10_557 .
C4 C4 C5 93.3(4) 10_557 .
N1 C4 C5 125.5(5) . .
C4 C4 C3 91.7(4) 10_557 .
N1 C4 C3 109.5(4) . .
C5 C4 C3 124.9(5) . .
C4 C4 N1 65.2(4) 10_557 10_557
N1 C4 N1 22.8(6) . 10_557
C5 C4 N1 123.3(5) . 10_557
C3 C4 N1 108.4(4) . 10_557
C4 C4 C5 61.7(3) 10_557 10_557
N1 C4 C5 119.6(5) . 10_557
C5 C4 C5 31.6(5) . 10_557
C3 C4 C5 121.4(5) . 10_557
N1 C4 C5 105.3(5) 10_557 10_557
C4 C4 C3 63.3(3) 10_557 10_557
N1 C4 C3 106.4(5) . 10_557
C5 C4 C3 122.6(5) . 10_557
C3 C4 C3 28.4(5) . 10_557
N1 C4 C3 94.7(4) 10_557 10_557
C5 C4 C3 103.9(4) 10_557 10_557
C5 C5 C1 88.0(4) 10_557 4_465
C5 C5 C4 86.7(4) 10_557 .
C1 C5 C4 125.2(5) 4_465 .
C5 C5 C6 98.6(3) 10_557 .
C1 C5 C6 117.9(5) 4_465 .
C4 C5 C6 116.8(4) . .
C5 C5 C1 60.1(3) 10_557 11_467
C1 C5 C1 28.0(5) 4_465 11_467
C4 C5 C1 118.3(5) . 11_467
C6 C5 C1 118.5(4) . 11_467
C5 C5 C4 61.7(3) 10_557 10_557
C1 C5 C4 119.6(5) 4_465 10_557
C4 C5 C4 25.1(5) . 10_557
C6 C5 C4 117.4(4) . 10_557
C1 C5 C4 101.9(4) 11_467 10_557
C5 C5 C6 54.4(3) 10_557 10_557
C1 C5 C6 111.2(4) 4_465 10_557
C4 C5 C6 109.3(4) . 10_557
C6 C5 C6 44.2(5) . 10_557
C1 C5 C6 92.3(4) 11_467 10_557
C4 C5 C6 92.5(4) 10_557 10_557
C11 C6 C12 79.3(7) 10_557 10_557
C11 C6 C6 76.7(6) 10_557 10_557
C12 C6 C6 155.8(6) 10_557 10_557
C11 C6 C7 83.3(7) 10_557 .
C12 C6 C7 6.5(19) 10_557 .
C6 C6 C7 159.8(4) 10_557 .
C11 C6 C11 36.0(6) 10_557 .
C12 C6 C11 115.2(7) 10_557 .
C6 C6 C11 40.7(3) 10_557 .
C7 C6 C11 119.2(6) . .
C11 C6 C5 157.6(8) 10_557 .
C12 C6 C5 122.3(8) 10_557 .
C6 C6 C5 81.4(3) 10_557 .
C7 C6 C5 118.8(6) . .
C11 C6 C5 121.9(5) . .
C11 C6 C5 130.9(8) 10_557 10_557
C12 C6 C5 149.1(7) 10_557 10_557
C6 C6 C5 54.4(3) 10_557 10_557
C7 C6 C5 145.7(6) . 10_557
C11 C6 C5 95.0(4) . 10_557
C5 C6 C5 26.9(4) . 10_557
C12 C7 C13 124(7) 10_557 10_557
C12 C7 C6 31(7) 10_557 .
C13 C7 C6 152.7(12) 10_557 .
C12 C7 C8 99(4) 10_557 .
C13 C7 C8 36.7(5) 10_557 .
C6 C7 C8 119.6(8) . .
C12 C7 C11 28(8) 10_557 10_557
C13 C7 C11 117.7(8) 10_557 10_557
C6 C7 C11 36.1(3) . 10_557
C8 C7 C11 83.5(6) . 10_557
C13 C8 C14 103.9(12) 10_557 10_557
C13 C8 C9 161.1(14) 10_557 .
C14 C8 C9 66.9(8) 10_557 .
C13 C8 C7 60.4(9) 10_557 .
C14 C8 C7 160.3(13) 10_557 .
C9 C8 C7 124.0(8) . .
C13 C8 C12 67.7(8) 10_557 10_557
C14 C8 C12 159.0(15) 10_557 10_557
C9 C8 C12 114.8(8) . 10_557
C7 C8 C12 9.9(10) . 10_557
C13 C8 C15 154.2(13) 10_557 10_557
C14 C8 C15 59.0(7) 10_557 10_557
C9 C8 C15 8.6(9) . 10_557
C7 C8 C15 130.3(8) . 10_557
C12 C8 C15 120.7(8) 10_557 10_557
C13 C8 C11 109.8(9) 10_557 10_557
C14 C8 C11 135.2(9) 10_557 10_557
C9 C8 C11 71.9(6) . 10_557
C7 C8 C11 52.1(5) . 10_557
C12 C8 C11 43.2(4) 10_557 10_557
C15 C8 C11 78.6(5) 10_557 10_557
C15 C9 C14 97(3) 10_557 10_557
C15 C9 C10 102(3) 10_557 .
C14 C9 C10 151.2(11) 10_557 .
C15 C9 C8 137(4) 10_557 .
C14 C9 C8 41.2(5) 10_557 .
C10 C9 C8 113.5(8) . .
C9 C10 C9 133.7(10) . 10_557
C9 C10 C15 121.6(6) . .
C9 C10 C15 14.0(9) 10_557 .
C9 C10 C15 14.0(9) . 10_557
C9 C10 C15 121.6(6) 10_557 10_557
C15 C10 C15 108.8(9) . 10_557
C9 C10 C11 95.7(5) . 10_557
C9 C10 C11 130.3(5) 10_557 10_557
C15 C10 C11 142.6(5) . 10_557
C15 C10 C11 108.1(5) 10_557 10_557
C9 C10 C11 130.3(5) . .
C9 C10 C11 95.7(5) 10_557 .
C15 C10 C11 108.1(5) . .
C15 C10 C11 142.6(5) 10_557 .
C11 C10 C11 34.6(5) 10_557 .
C11 C11 C6 103.3(6) 10_557 10_557
C11 C11 C12 161.2(5) 10_557 .
C6 C11 C12 58.1(7) 10_557 .
C11 C11 C6 40.7(3) 10_557 .
C6 C11 C6 62.7(7) 10_557 .
C12 C11 C6 120.7(6) . .
C11 C11 C10 72.7(2) 10_557 .
C6 C11 C10 175.3(8) 10_557 .
C12 C11 C10 126.0(6) . .
C6 C11 C10 113.3(4) . .
C11 C11 C7 163.8(4) 10_557 10_557
C6 C11 C7 60.6(6) 10_557 10_557
C12 C11 C7 5.1(17) . 10_557
C6 C11 C7 123.2(6) . 10_557
C10 C11 C7 123.3(5) . 10_557
C11 C11 C8 151.4(3) 10_557 10_557
C6 C11 C8 104.9(7) 10_557 10_557
C12 C11 C8 47.4(6) . 10_557
C6 C11 C8 166.8(5) . 10_557
C10 C11 C8 78.9(3) . 10_557
C7 C11 C8 44.3(4) 10_557 10_557
C7 C12 C6 142(9) 10_557 10_557
C7 C12 C11 146(10) 10_557 .
C6 C12 C11 42.7(4) 10_557 .
C7 C12 C13 48(6) 10_557 .
C6 C12 C13 165.3(11) 10_557 .
C11 C12 C13 122.7(9) . .
C7 C12 C8 71(4) 10_557 10_557
C6 C12 C8 131.4(10) 10_557 10_557
C11 C12 C8 89.5(7) . 10_557
C13 C12 C8 34.3(5) . 10_557
C8 C13 C7 82.9(11) 10_557 10_557
C8 C13 C12 78.0(11) 10_557 .
C7 C13 C12 8.9(15) 10_557 .
C8 C13 C14 40.2(7) 10_557 .
C7 C13 C14 122.0(9) 10_557 .
C12 C13 C14 115.7(9) . .
C8 C14 C9 71.9(8) 10_557 10_557
C8 C14 C15 86.0(10) 10_557 .
C9 C14 C15 14.5(9) 10_557 .
C8 C14 C13 35.9(7) 10_557 .
C9 C14 C13 106.3(8) 10_557 .
C15 C14 C13 119.3(8) . .
C9 C15 C14 68(2) 10_557 .
C9 C15 C10 64(2) 10_557 .
C14 C15 C10 128.1(8) . .
C9 C15 C8 35(3) 10_557 10_557
C14 C15 C8 35.1(5) . 10_557
C10 C15 C8 93.6(6) . 10_557

loop_
_geom_bond_atom_site_label_1
_geom_bond_atom_site_label_2
_geom_bond_distance
_geom_bond_site_symmetry_2
N1 N1 0.584(16) 10_557
N1 C4 1.368(6) .
N1 C1 1.379(6) .
N1 C4 1.506(7) 10_557
N1 C1 1.529(7) 10_557
C1 C1 0.744(13) 10_557
C1 C5 1.376(8) 3_665
C1 C2 1.443(7) .
C1 N1 1.529(7) 10_557
C1 C5 1.587(8) 12_667
C1 C2 1.642(7) 10_557
C2 C2 0.824(13) 10_557
C2 C3 1.331(8) .
C2 C3 1.550(8) 10_557
C2 C1 1.642(7) 10_557
C3 C3 0.765(14) 10_557
C3 C4 1.435(7) .
C3 C2 1.550(8) 10_557
C3 C4 1.605(8) 10_557
C4 C4 0.678(14) 10_557
C4 C5 1.409(7) .
C4 N1 1.506(7) 10_557
C4 C5 1.598(8) 10_557
C4 C3 1.605(8) 10_557
C5 C5 0.839(12) 10_557
C5 C1 1.376(8) 4_465
C5 C6 1.505(6) .
C5 C1 1.587(8) 11_467
C5 C4 1.598(8) 10_557
C5 C6 1.830(7) 10_557
C6 C11 0.947(7) 10_557
C6 C12 1.186(12) 10_557
C6 C6 1.290(13) 10_557
C6 C7 1.398(9) .
C6 C11 1.414(7) .
C6 C5 1.830(7) 10_557
C7 C12 0.26(3) 10_557
C7 C13 1.238(14) 10_557
C7 C8 1.412(9) .
C7 C11 1.594(12) 10_557
C8 C13 0.850(10) 10_557
C8 C14 0.937(10) 10_557
C8 C9 1.352(9) .
C8 C12 1.477(15) 10_557
C8 C15 1.627(14) 10_557
C8 C11 2.007(10) 10_557
C9 C15 0.35(2) 10_557
C9 C14 1.308(13) 10_557
C9 C10 1.317(8) .
C10 C9 1.317(8) 10_557
C10 C15 1.431(8) .
C10 C15 1.431(8) 10_557
C10 C11 1.435(5) 10_557
C10 C11 1.435(5) .
C11 C11 0.854(12) 10_557
C11 C6 0.947(7) 10_557
C11 C12 1.373(9) .
C11 C7 1.594(12) 10_557
C11 C8 2.007(10) 10_557
C12 C7 0.26(3) 10_557
C12 C6 1.186(12) 10_557
C12 C13 1.397(9) .
C12 C8 1.477(15) 10_557
C13 C8 0.850(10) 10_557
C13 C7 1.238(14) 10_557
C13 C14 1.408(9) .
C14 C8 0.937(10) 10_557
C14 C9 1.308(13) 10_557
C14 C15 1.398(9) .
C15 C9 0.35(2) 10_557
C15 C8 1.627(14) 10_557
